data_1518792
loop_
_publ_author_name
'M. Angeles Alvareza'
'Inmaculada Amora'
'M. Esther Garciaa'
'Daniel Garcia-Vivoa'
'Miguel A. Ruiza'
'David Saeza'
'Hayrullo Hamidovb'
'John C. Jefferyb'

_publ_section_title
;
 Activity of Mo-Mo and Mo-P multiple bonds at the phosphinidene complex
 [Mo2Cp2{mu-P(2,4,6-C6H2tBu3)}(mu-CO)2] in reactions with isocyanides and
 phosphine ligands
;
_journal_name_full 'Inorganica Chimica Acta'
_journal_page_first 103
_journal_page_last 115
_journal_volume 424
_journal_year 2015
_chemical_formula_moiety 'C35 H48 Mo2 N O2 P'
_chemical_formula_sum 'C35 H48 Mo2 N O2 P'
_chemical_formula_weight 737.59
_chemical_name_systematic
; 
 ? 
;
_space_group_IT_number 14
_symmetry_cell_setting monoclinic
_symmetry_space_group_name_Hall '-P 2ybc'
_symmetry_space_group_name_H-M 'P 1 21/c 1'
_atom_sites_solution_hydrogens geom
_atom_sites_solution_primary direct
_atom_sites_solution_secondary difmap
_audit_creation_method SHELXL-97
_cell_angle_alpha 90.00
_cell_angle_beta 108.4070(10)
_cell_angle_gamma 90.00
_cell_formula_units_Z 4
_cell_length_a 15.2760(8)
_cell_length_b 14.1439(8)
_cell_length_c 16.6334(9)
_cell_measurement_reflns_used 165
_cell_measurement_temperature 173(2)
_cell_measurement_theta_max 27.25
_cell_measurement_theta_min 2.04
_cell_volume 3410.0(3)
_computing_cell_refinement 'SAINT (Bruker, 2001)'
_computing_data_collection 'SMART (Bruker, 2001)'
_computing_data_reduction 'SHELXTL (Bruker, 2001)'
_computing_molecular_graphics 'SHELXTL (Bruker, 2001)'
_computing_publication_material 'SHELXTL (Bruker, 2001)'
_computing_structure_refinement 'SHELXTL (Bruker, 2001)'
_computing_structure_solution 'SHELXTL (Bruker, 2001)'
_diffrn_detector 'CCD plate'
_diffrn_detector_area_resol_mean 8.192
_diffrn_detector_type 'Bruker-AXS SMART 1k'
_diffrn_measured_fraction_theta_full 0.998
_diffrn_measured_fraction_theta_max 0.998
_diffrn_measurement_details 'frames, 0.3\% width'
_diffrn_measurement_device 'three-circle diffractometer'
_diffrn_measurement_device_type 'Bruker-AXS Platform'
_diffrn_measurement_method '\w scans'
_diffrn_radiation_collimation '0.5 mm double pin hole'
_diffrn_radiation_monochromator graphite
_diffrn_radiation_probe x-ray
_diffrn_radiation_type 'Mo K\a'
_diffrn_radiation_wavelength 0.71074
_diffrn_reflns_av_R_equivalents 0.0371
_diffrn_reflns_av_sigmaI/netI 0.0445
_diffrn_reflns_limit_h_max 10
_diffrn_reflns_limit_h_min -19
_diffrn_reflns_limit_k_max 18
_diffrn_reflns_limit_k_min -18
_diffrn_reflns_limit_l_max 21
_diffrn_reflns_limit_l_min -18
_diffrn_reflns_number 22241
_diffrn_reflns_theta_full 27.49
_diffrn_reflns_theta_max 27.49
_diffrn_reflns_theta_min 1.93
_diffrn_source 'sealed X-ray tube'
_diffrn_source_current 40
_diffrn_source_power 2
_diffrn_source_target Mo
_diffrn_source_voltage 50
_exptl_absorpt_coefficient_mu 0.813
_exptl_absorpt_correction_T_max 0.907
_exptl_absorpt_correction_T_min 0.883
_exptl_absorpt_process_details 'SADABS (Sheldrick, 2001)'
_exptl_crystal_colour Black
_exptl_crystal_description Block
_exptl_crystal_F_000 1520
_exptl_crystal_size_max 0.15
_exptl_crystal_size_mid 0.12
_exptl_crystal_size_min 0.12
_refine_diff_density_max 0.407
_refine_diff_density_min -0.325
_refine_diff_density_rms 0.073
_refine_ls_extinction_method none
_refine_ls_goodness_of_fit_ref 1.009
_refine_ls_hydrogen_treatment constr
_refine_ls_matrix_type full
_refine_ls_number_parameters 382
_refine_ls_number_reflns 7820
_refine_ls_number_restraints 0
_refine_ls_restrained_S_all 1.009
_refine_ls_R_factor_all 0.0449
_refine_ls_R_factor_gt 0.0288
_refine_ls_shift/su_max 0.001
_refine_ls_shift/su_mean 0.000
_refine_ls_structure_factor_coef Fsqd
_refine_ls_weighting_details 'calc w=1/[\s^2^(Fo^2^)+(0.0234P)^2^+0.8735P] where P=(Fo^2^+2Fc^2^)/3'
_refine_ls_weighting_scheme calc
_refine_ls_wR_factor_gt 0.0584
_refine_ls_wR_factor_ref 0.0631
_reflns_number_gt 6240
_reflns_number_total 7820
_reflns_threshold_expression >2sigma(I)
_cod_data_source_file ICA-2015-424-103-115-2.cif
_cod_data_source_block compound4
_cod_depositor_comments
;
The following automatic conversions were performed:

'_symmetry_cell_setting' value 'Monoclinic' changed to 'monoclinic'
according to the built-in table from CIF Core dictionary named
'cif_core.dic' version 2.4.1 from
2010-06-29.

'_diffrn_radiation_probe' value 'X-ray' changed to
'x-ray' according to the built-in table from CIF Core dictionary
named 'cif_core.dic' version 2.4.1 from 2010-06-29.

Automatic conversion script
Id: cif_fix_values 2827 2014-09-09 07:05:25Z andrius 
;
_cod_original_sg_symbol_H-M P2(1)/c
_cod_database_code 1518792

loop_
_symmetry_equiv_pos_as_xyz
'x, y, z'
'-x, y+1/2, -z+1/2'
'-x, -y, -z'
'x, -y-1/2, z-1/2'

loop_
_atom_site_label
_atom_site_type_symbol
_atom_site_fract_x
_atom_site_fract_y
_atom_site_fract_z
_atom_site_U_iso_or_equiv
_atom_site_adp_type
_atom_site_occupancy
_atom_site_symmetry_multiplicity
_atom_site_calc_flag
_atom_site_refinement_flags
Mo1 Mo 0.418590(13) 0.902855(13) 0.262840(12) 0.01824(5) Uani 1 1 d .
C1 C 0.41897(17) 1.02635(17) 0.20991(15) 0.0267(5) Uani 1 1 d .
O1 O 0.41919(14) 1.10161(12) 0.18133(12) 0.0435(5) Uani 1 1 d .
C11 C 0.41528(17) 0.88057(17) 0.40031(14) 0.0271(5) Uani 1 1 d .
H11 H 0.3575 0.8738 0.4099 0.033 Uiso 1 1 calc R
C12 C 0.46152(17) 0.96671(17) 0.39752(14) 0.0282(6) Uani 1 1 d .
H12 H 0.4408 1.0282 0.4058 0.034 Uiso 1 1 calc R
C13 C 0.54430(17) 0.9447(2) 0.38016(15) 0.0354(6) Uani 1 1 d .
H13 H 0.5884 0.9890 0.3737 0.042 Uiso 1 1 calc R
C14 C 0.54973(18) 0.8453(2) 0.37421(15) 0.0371(7) Uani 1 1 d .
H14 H 0.5985 0.8110 0.3638 0.045 Uiso 1 1 calc R
C15 C 0.47106(19) 0.80645(18) 0.38626(15) 0.0330(6) Uani 1 1 d .
H15 H 0.4571 0.7409 0.3852 0.040 Uiso 1 1 calc R
Mo2 Mo 0.282226(13) 0.743837(12) 0.179425(12) 0.01788(5) Uani 1 1 d .
C2 C 0.25632(17) 0.73793(15) 0.05787(15) 0.0249(5) Uani 1 1 d .
O2 O 0.24413(13) 0.72567(12) -0.01419(11) 0.0379(5) Uani 1 1 d .
C21 C 0.1668(2) 0.68908(18) 0.2387(2) 0.0387(7) Uani 1 1 d .
H21 H 0.1166 0.7275 0.2409 0.046 Uiso 1 1 calc R
C22 C 0.16717(17) 0.62940(17) 0.17180(17) 0.0313(6) Uani 1 1 d .
H22 H 0.1176 0.6202 0.1209 0.038 Uiso 1 1 calc R
C23 C 0.25489(17) 0.58507(15) 0.19372(16) 0.0281(6) Uani 1 1 d .
H23 H 0.2747 0.5406 0.1603 0.034 Uiso 1 1 calc R
C24 C 0.30745(19) 0.61918(17) 0.27445(17) 0.0350(6) Uani 1 1 d .
H24 H 0.3691 0.6018 0.3048 0.042 Uiso 1 1 calc R
C25 C 0.2529(2) 0.68295(18) 0.30194(17) 0.0398(7) Uani 1 1 d .
H25 H 0.2709 0.7162 0.3542 0.048 Uiso 1 1 calc R
P3 P 0.26419(4) 0.91023(4) 0.18645(3) 0.01724(12) Uani 1 1 d .
C31 C 0.18927(15) 1.01634(15) 0.15223(14) 0.0190(5) Uani 1 1 d .
C32 C 0.17288(15) 1.05710(15) 0.06925(14) 0.0198(5) Uani 1 1 d .
C33 C 0.14600(15) 1.15115(15) 0.05779(14) 0.0218(5) Uani 1 1 d .
H33 H 0.1370 1.1785 0.0036 0.026 Uiso 1 1 calc R
C34 C 0.13148(15) 1.20784(15) 0.12056(14) 0.0208(5) Uani 1 1 d .
C35 C 0.13616(16) 1.16344(15) 0.19540(15) 0.0239(5) Uani 1 1 d .
H35 H 0.1218 1.1994 0.2379 0.029 Uiso 1 1 calc R
C36 C 0.16086(15) 1.06815(15) 0.21274(14) 0.0198(5) Uani 1 1 d .
C41 C 0.17732(16) 1.00091(16) -0.00906(14) 0.0227(5) Uani 1 1 d .
C42 C 0.11171(16) 0.91512(16) -0.02165(15) 0.0272(5) Uani 1 1 d .
H42A H 0.1169 0.8765 -0.0689 0.041 Uiso 1 1 calc R
H42B H 0.0481 0.9374 -0.0343 0.041 Uiso 1 1 calc R
H42C H 0.1286 0.8770 0.0302 0.041 Uiso 1 1 calc R
C43 C 0.14348(19) 1.05842(18) -0.09173(15) 0.0352(6) Uani 1 1 d .
H43A H 0.1844 1.1126 -0.0883 0.053 Uiso 1 1 calc R
H43B H 0.0806 1.0810 -0.0999 0.053 Uiso 1 1 calc R
H43C H 0.1438 1.0183 -0.1396 0.053 Uiso 1 1 calc R
C44 C 0.27661(16) 0.97028(17) -0.00034(15) 0.0260(5) Uani 1 1 d .
H44A H 0.2774 0.9382 -0.0523 0.039 Uiso 1 1 calc R
H44B H 0.2991 0.9270 0.0478 0.039 Uiso 1 1 calc R
H44C H 0.3166 1.0261 0.0091 0.039 Uiso 1 1 calc R
C51 C 0.10486(16) 1.31245(15) 0.10272(15) 0.0250(5) Uani 1 1 d .
C52 C 0.00860(19) 1.31831(18) 0.03765(19) 0.0458(8) Uani 1 1 d .
H52A H -0.0089 1.3848 0.0260 0.069 Uiso 1 1 calc R
H52B H -0.0359 1.2868 0.0601 0.069 Uiso 1 1 calc R
H52C H 0.0088 1.2871 -0.0149 0.069 Uiso 1 1 calc R
C53 C 0.1750(2) 1.36149(17) 0.06816(18) 0.0377(7) Uani 1 1 d .
H53A H 0.1760 1.3298 0.0161 0.057 Uiso 1 1 calc R
H53B H 0.2364 1.3582 0.1104 0.057 Uiso 1 1 calc R
H53C H 0.1574 1.4279 0.0559 0.057 Uiso 1 1 calc R
C54 C 0.10394(18) 1.36525(17) 0.18302(16) 0.0320(6) Uani 1 1 d .
H54A H 0.0904 1.4322 0.1697 0.048 Uiso 1 1 calc R
H54B H 0.1644 1.3592 0.2264 0.048 Uiso 1 1 calc R
H54C H 0.0564 1.3380 0.2042 0.048 Uiso 1 1 calc R
C61 C 0.15279(16) 1.03114(16) 0.29762(14) 0.0235(5) Uani 1 1 d .
C62 C 0.14212(19) 0.92330(16) 0.29982(16) 0.0316(6) Uani 1 1 d .
H62A H 0.2001 0.8929 0.3007 0.047 Uiso 1 1 calc R
H62B H 0.0926 0.9027 0.2494 0.047 Uiso 1 1 calc R
H62C H 0.1269 0.9054 0.3508 0.047 Uiso 1 1 calc R
C63 C 0.23704(18) 1.0624(2) 0.37056(15) 0.0355(6) Uani 1 1 d .
H63A H 0.2349 1.0335 0.4234 0.053 Uiso 1 1 calc R
H63B H 0.2368 1.1314 0.3758 0.053 Uiso 1 1 calc R
H63C H 0.2934 1.0424 0.3591 0.053 Uiso 1 1 calc R
C64 C 0.06548(17) 1.07124(18) 0.31300(17) 0.0332(6) Uani 1 1 d .
H64A H 0.0561 1.0398 0.3622 0.050 Uiso 1 1 calc R
H64B H 0.0118 1.0600 0.2629 0.050 Uiso 1 1 calc R
H64C H 0.0730 1.1394 0.3237 0.050 Uiso 1 1 calc R
C7 C 0.40706(16) 0.77458(15) 0.17923(14) 0.0198(5) Uani 1 1 d .
N7 N 0.47568(13) 0.82299(13) 0.18082(12) 0.0209(4) Uani 1 1 d .
C71 C 0.54172(16) 0.82180(16) 0.13188(15) 0.0237(5) Uani 1 1 d .
C72 C 0.5046(2) 0.8857(2) 0.05573(19) 0.0441(7) Uani 1 1 d .
H72A H 0.4446 0.8619 0.0200 0.066 Uiso 1 1 calc R
H72B H 0.5478 0.8868 0.0230 0.066 Uiso 1 1 calc R
H72C H 0.4972 0.9499 0.0748 0.066 Uiso 1 1 calc R
C73 C 0.54925(19) 0.72036(18) 0.10495(17) 0.0352(6) Uani 1 1 d .
H73A H 0.5736 0.6806 0.1554 0.053 Uiso 1 1 calc R
H73B H 0.5909 0.7176 0.0707 0.053 Uiso 1 1 calc R
H73C H 0.4881 0.6974 0.0714 0.053 Uiso 1 1 calc R
C74 C 0.63449(19) 0.8562(2) 0.18988(19) 0.0514(8) Uani 1 1 d .
H74A H 0.6270 0.9184 0.2127 0.077 Uiso 1 1 calc R
H74B H 0.6781 0.8609 0.1577 0.077 Uiso 1 1 calc R
H74C H 0.6582 0.8113 0.2366 0.077 Uiso 1 1 calc R

loop_
_atom_site_aniso_label
_atom_site_aniso_U_11
_atom_site_aniso_U_22
_atom_site_aniso_U_33
_atom_site_aniso_U_23
_atom_site_aniso_U_13
_atom_site_aniso_U_12
Mo1 0.01915(10) 0.01920(10) 0.01565(9) -0.00027(7) 0.00449(7) -0.00065(8)
C1 0.0275(14) 0.0283(13) 0.0226(12) -0.0052(10) 0.0054(10) -0.0064(10)
O1 0.0593(14) 0.0256(10) 0.0423(12) 0.0051(9) 0.0113(10) -0.0104(9)
C11 0.0284(14) 0.0356(14) 0.0156(11) 0.0002(10) 0.0044(10) -0.0020(11)
C12 0.0324(14) 0.0309(13) 0.0171(12) -0.0040(10) 0.0019(10) -0.0025(11)
C13 0.0251(14) 0.0538(17) 0.0218(13) -0.0010(12) -0.0005(11) -0.0116(12)
C14 0.0299(15) 0.0571(18) 0.0192(13) 0.0020(12) 0.0003(11) 0.0150(13)
C15 0.0439(17) 0.0294(13) 0.0183(12) 0.0041(10) -0.0009(11) 0.0053(12)
Mo2 0.02016(10) 0.01528(9) 0.01869(10) 0.00106(7) 0.00684(7) -0.00165(8)
C2 0.0276(13) 0.0194(12) 0.0288(13) -0.0014(10) 0.0105(10) -0.0010(10)
O2 0.0536(13) 0.0390(10) 0.0224(10) -0.0036(8) 0.0139(9) 0.0017(9)
C21 0.0431(17) 0.0231(13) 0.065(2) 0.0054(13) 0.0379(15) -0.0058(12)
C22 0.0283(14) 0.0245(13) 0.0405(15) 0.0067(11) 0.0099(12) -0.0093(11)
C23 0.0358(14) 0.0150(11) 0.0345(14) 0.0007(10) 0.0126(11) -0.0048(10)
C24 0.0408(16) 0.0246(13) 0.0348(15) 0.0131(11) 0.0052(12) -0.0059(12)
C25 0.069(2) 0.0267(14) 0.0303(15) 0.0005(11) 0.0256(14) -0.0175(14)
P3 0.0197(3) 0.0166(3) 0.0157(3) 0.0006(2) 0.0060(2) 0.0004(2)
C31 0.0182(12) 0.0183(11) 0.0199(11) -0.0016(9) 0.0050(9) -0.0020(9)
C32 0.0182(12) 0.0201(11) 0.0199(11) -0.0009(9) 0.0042(9) 0.0001(9)
C33 0.0221(12) 0.0219(12) 0.0207(12) 0.0065(9) 0.0057(9) 0.0008(9)
C34 0.0170(12) 0.0183(11) 0.0242(12) 0.0008(9) 0.0025(9) -0.0003(9)
C35 0.0268(13) 0.0217(12) 0.0248(12) -0.0042(10) 0.0106(10) 0.0016(10)
C36 0.0155(11) 0.0233(11) 0.0191(11) 0.0011(9) 0.0035(9) 0.0000(9)
C41 0.0281(13) 0.0224(12) 0.0163(11) 0.0004(9) 0.0050(10) 0.0030(10)
C42 0.0266(13) 0.0278(13) 0.0248(12) -0.0050(10) 0.0047(10) -0.0008(10)
C43 0.0512(18) 0.0316(14) 0.0213(13) 0.0017(11) 0.0094(12) 0.0064(13)
C44 0.0326(14) 0.0279(13) 0.0198(12) -0.0018(10) 0.0116(10) 0.0001(10)
C51 0.0254(13) 0.0168(11) 0.0309(13) 0.0007(10) 0.0061(10) 0.0024(10)
C52 0.0407(17) 0.0242(14) 0.0543(19) -0.0036(13) -0.0108(14) 0.0074(12)
C53 0.0527(18) 0.0219(13) 0.0440(17) 0.0015(12) 0.0229(14) -0.0023(12)
C54 0.0362(15) 0.0206(12) 0.0409(16) -0.0011(11) 0.0147(12) 0.0049(11)
C61 0.0262(13) 0.0254(12) 0.0219(12) 0.0013(9) 0.0117(10) 0.0019(10)
C62 0.0432(16) 0.0287(13) 0.0320(14) 0.0064(11) 0.0247(12) 0.0019(11)
C63 0.0356(15) 0.0474(16) 0.0227(13) -0.0040(12) 0.0082(11) 0.0022(13)
C64 0.0357(15) 0.0336(14) 0.0389(15) 0.0054(12) 0.0242(12) 0.0047(12)
C7 0.0245(12) 0.0151(10) 0.0191(11) 0.0003(8) 0.0059(9) 0.0032(9)
N7 0.0206(10) 0.0206(10) 0.0216(10) -0.0011(8) 0.0068(8) 0.0009(8)
C71 0.0208(12) 0.0274(12) 0.0257(13) -0.0014(10) 0.0112(10) -0.0006(10)
C72 0.0491(18) 0.0446(17) 0.0507(18) 0.0214(14) 0.0330(15) 0.0177(14)
C73 0.0444(17) 0.0350(14) 0.0320(14) -0.0007(11) 0.0206(12) 0.0069(12)
C74 0.0281(16) 0.083(2) 0.0466(18) -0.0217(17) 0.0174(13) -0.0194(15)

loop_
_atom_type_symbol
_atom_type_description
_atom_type_scat_dispersion_real
_atom_type_scat_dispersion_imag
_atom_type_scat_source
C C 0.0033 0.0016 'International Tables Vol C Tables 4.2.6.8 and 6.1.1.4'
H H 0.0000 0.0000 'International Tables Vol C Tables 4.2.6.8 and 6.1.1.4'
N N 0.0061 0.0033 'International Tables Vol C Tables 4.2.6.8 and 6.1.1.4'
O O 0.0106 0.0060 'International Tables Vol C Tables 4.2.6.8 and 6.1.1.4'
P P 0.1023 0.0942 'International Tables Vol C Tables 4.2.6.8 and 6.1.1.4'
Mo Mo -1.6832 0.6857 'International Tables Vol C Tables 4.2.6.8 and 6.1.1.4'

loop_
_geom_angle_atom_site_label_1
_geom_angle_atom_site_label_2
_geom_angle_atom_site_label_3
_geom_angle
C1 Mo1 N7 97.11(9)
C1 Mo1 C7 116.79(9)
N7 Mo1 C7 32.66(7)
C1 Mo1 P3 81.91(7)
N7 Mo1 P3 102.89(5)
C7 Mo1 P3 80.18(6)
C1 Mo1 C12 92.70(9)
N7 Mo1 C12 140.42(8)
C7 Mo1 C12 148.66(8)
P3 Mo1 C12 116.45(7)
C1 Mo1 C11 124.58(9)
N7 Mo1 C11 133.64(8)
C7 Mo1 C11 118.36(8)
P3 Mo1 C11 102.26(6)
C12 Mo1 C11 35.59(8)
C1 Mo1 C13 91.78(10)
N7 Mo1 C13 105.71(9)
C7 Mo1 C13 126.89(9)
P3 Mo1 C13 151.26(7)
C12 Mo1 C13 35.49(9)
C11 Mo1 C13 58.75(9)
C1 Mo1 C15 148.26(9)
N7 Mo1 C15 98.75(8)
C7 Mo1 C15 90.60(8)
P3 Mo1 C15 120.59(7)
C12 Mo1 C15 58.19(9)
C11 Mo1 C15 34.99(9)
C13 Mo1 C15 57.47(9)
C1 Mo1 C14 121.98(10)
N7 Mo1 C14 84.54(8)
C7 Mo1 C14 94.96(9)
P3 Mo1 C14 154.34(7)
C12 Mo1 C14 58.14(9)
C11 Mo1 C14 57.79(9)
C13 Mo1 C14 34.67(9)
C15 Mo1 C14 33.84(9)
C1 Mo1 Mo2 123.13(7)
N7 Mo1 Mo2 71.56(5)
C7 Mo1 Mo2 39.32(6)
P3 Mo1 Mo2 49.854(14)
C12 Mo1 Mo2 131.79(6)
C11 Mo1 Mo2 97.03(6)
C13 Mo1 Mo2 145.07(7)
C15 Mo1 Mo2 88.05(6)
C14 Mo1 Mo2 112.37(7)
O1 C1 Mo1 177.3(2)
C15 C11 C12 107.4(2)
C15 C11 Mo1 74.75(14)
C12 C11 Mo1 71.65(13)
C15 C11 H11 126.3
C12 C11 H11 126.3
Mo1 C11 H11 119.2
C11 C12 C13 107.7(2)
C11 C12 Mo1 72.76(13)
C13 C12 Mo1 73.44(14)
C11 C12 H12 126.1
C13 C12 H12 126.1
Mo1 C12 H12 119.5
C14 C13 C12 108.0(2)
C14 C13 Mo1 74.99(14)
C12 C13 Mo1 71.07(13)
C14 C13 H13 126.0
C12 C13 H13 126.0
Mo1 C13 H13 119.7
C15 C14 C13 108.1(2)
C15 C14 Mo1 72.37(14)
C13 C14 Mo1 70.34(13)
C15 C14 H14 126.0
C13 C14 H14 126.0
Mo1 C14 H14 123.0
C14 C15 C11 108.9(2)
C14 C15 Mo1 73.80(15)
C11 C15 Mo1 70.26(13)
C14 C15 H15 125.6
C11 C15 H15 125.6
Mo1 C15 H15 122.0
C2 Mo2 C7 83.44(10)
C2 Mo2 C23 94.68(9)
C7 Mo2 C23 115.09(9)
C2 Mo2 C24 127.93(10)
C7 Mo2 C24 102.59(9)
C23 Mo2 C24 35.59(9)
C2 Mo2 C22 90.64(10)
C7 Mo2 C22 149.40(9)
C23 Mo2 C22 35.33(8)
C24 Mo2 C22 58.41(9)
C2 Mo2 P3 96.05(7)
C7 Mo2 P3 84.73(6)
C23 Mo2 P3 158.44(7)
C24 Mo2 P3 135.79(7)
C22 Mo2 P3 125.81(7)
C2 Mo2 C25 147.84(10)
C7 Mo2 C25 121.91(10)
C23 Mo2 C25 58.09(9)
C24 Mo2 C25 34.62(10)
C22 Mo2 C25 57.35(9)
P3 Mo2 C25 105.07(7)
C2 Mo2 C21 118.69(10)
C7 Mo2 C21 156.01(10)
C23 Mo2 C21 57.63(9)
C24 Mo2 C21 57.36(10)
C22 Mo2 C21 34.09(9)
P3 Mo2 C21 100.81(7)
C25 Mo2 C21 34.10(10)
C2 Mo2 Mo1 112.83(7)
C7 Mo2 Mo1 47.01(6)
C23 Mo2 Mo1 141.40(6)
C24 Mo2 Mo1 107.76(6)
C22 Mo2 Mo1 155.45(7)
P3 Mo2 Mo1 47.745(14)
C25 Mo2 Mo1 99.31(7)
C21 Mo2 Mo1 121.98(7)
O2 C2 Mo2 173.5(2)
C22 C21 C25 108.8(2)
C22 C21 Mo2 71.38(15)
C25 C21 Mo2 72.11(15)
C22 C21 H21 125.6
C25 C21 H21 125.6
Mo2 C21 H21 122.5
C21 C22 C23 107.6(2)
C21 C22 Mo2 74.52(14)
C23 C22 Mo2 70.29(13)
C21 C22 H22 126.2
C23 C22 H22 126.2
Mo2 C22 H22 120.8
C24 C23 C22 107.5(2)
C24 C23 Mo2 72.50(13)
C22 C23 Mo2 74.38(13)
C24 C23 H23 126.3
C22 C23 H23 126.3
Mo2 C23 H23 118.8
C25 C24 C23 108.2(2)
C25 C24 Mo2 75.20(14)
C23 C24 Mo2 71.92(13)
C25 C24 H24 125.9
C23 C24 H24 125.9
Mo2 C24 H24 118.8
C24 C25 C21 108.0(2)
C24 C25 Mo2 70.18(15)
C21 C25 Mo2 73.79(15)
C24 C25 H25 126.0
C21 C25 H25 126.0
Mo2 C25 H25 121.7
C31 P3 Mo1 128.94(7)
C31 P3 Mo2 148.40(7)
Mo1 P3 Mo2 82.401(19)
C36 C31 C32 118.20(19)
C36 C31 P3 119.66(16)
C32 C31 P3 121.21(17)
C33 C32 C31 118.0(2)
C33 C32 C41 117.84(19)
C31 C32 C41 124.07(19)
C32 C33 C34 124.1(2)
C32 C33 H33 117.9
C34 C33 H33 117.9
C35 C34 C33 116.2(2)
C35 C34 C51 123.3(2)
C33 C34 C51 120.4(2)
C34 C35 C36 123.9(2)
C34 C35 H35 118.1
C36 C35 H35 118.1
C35 C36 C31 118.2(2)
C35 C36 C61 114.7(2)
C31 C36 C61 127.1(2)
C44 C41 C43 106.0(2)
C44 C41 C42 111.68(19)
C43 C41 C42 105.86(19)
C44 C41 C32 111.68(18)
C43 C41 C32 112.91(19)
C42 C41 C32 108.59(19)
C41 C42 H42A 109.5
C41 C42 H42B 109.5
H42A C42 H42B 109.5
C41 C42 H42C 109.5
H42A C42 H42C 109.5
H42B C42 H42C 109.5
C41 C43 H43A 109.5
C41 C43 H43B 109.5
H43A C43 H43B 109.5
C41 C43 H43C 109.5
H43A C43 H43C 109.5
H43B C43 H43C 109.5
C41 C44 H44A 109.5
C41 C44 H44B 109.5
H44A C44 H44B 109.5
C41 C44 H44C 109.5
H44A C44 H44C 109.5
H44B C44 H44C 109.5
C52 C51 C53 109.9(2)
C52 C51 C54 108.6(2)
C53 C51 C54 107.8(2)
C52 C51 C34 108.99(18)
C53 C51 C34 109.5(2)
C54 C51 C34 112.0(2)
C51 C52 H52A 109.5
C51 C52 H52B 109.5
H52A C52 H52B 109.5
C51 C52 H52C 109.5
H52A C52 H52C 109.5
H52B C52 H52C 109.5
C51 C53 H53A 109.5
C51 C53 H53B 109.5
H53A C53 H53B 109.5
C51 C53 H53C 109.5
H53A C53 H53C 109.5
H53B C53 H53C 109.5
C51 C54 H54A 109.5
C51 C54 H54B 109.5
H54A C54 H54B 109.5
C51 C54 H54C 109.5
H54A C54 H54C 109.5
H54B C54 H54C 109.5
C63 C61 C62 109.7(2)
C63 C61 C64 108.5(2)
C62 C61 C64 104.9(2)
C63 C61 C36 109.67(19)
C62 C61 C36 113.42(19)
C64 C61 C36 110.44(19)
C61 C62 H62A 109.5
C61 C62 H62B 109.5
H62A C62 H62B 109.5
C61 C62 H62C 109.5
H62A C62 H62C 109.5
H62B C62 H62C 109.5
C61 C63 H63A 109.5
C61 C63 H63B 109.5
H63A C63 H63B 109.5
C61 C63 H63C 109.5
H63A C63 H63C 109.5
H63B C63 H63C 109.5
C61 C64 H64A 109.5
C61 C64 H64B 109.5
H64A C64 H64B 109.5
C61 C64 H64C 109.5
H64A C64 H64C 109.5
H64B C64 H64C 109.5
N7 C7 Mo2 159.43(18)
N7 C7 Mo1 69.13(12)
Mo2 C7 Mo1 93.67(9)
C7 N7 C71 134.11(19)
C7 N7 Mo1 78.21(14)
C71 N7 Mo1 146.55(14)
N7 C71 C72 108.20(19)
N7 C71 C73 107.50(19)
C72 C71 C73 111.2(2)
N7 C71 C74 107.9(2)
C72 C71 C74 111.6(2)
C73 C71 C74 110.3(2)
C71 C72 H72A 109.5
C71 C72 H72B 109.5
H72A C72 H72B 109.5
C71 C72 H72C 109.5
H72A C72 H72C 109.5
H72B C72 H72C 109.5
C71 C73 H73A 109.5
C71 C73 H73B 109.5
H73A C73 H73B 109.5
C71 C73 H73C 109.5
H73A C73 H73C 109.5
H73B C73 H73C 109.5
C71 C74 H74A 109.5
C71 C74 H74B 109.5
H74A C74 H74B 109.5
C71 C74 H74C 109.5
H74A C74 H74C 109.5
H74B C74 H74C 109.5

loop_
_geom_bond_atom_site_label_1
_geom_bond_atom_site_label_2
_geom_bond_distance
Mo1 C1 1.957(2)
Mo1 N7 2.1562(19)
Mo1 C7 2.259(2)
Mo1 P3 2.3012(6)
Mo1 C12 2.310(2)
Mo1 C11 2.325(2)
Mo1 C13 2.341(2)
Mo1 C15 2.383(2)
Mo1 C14 2.401(2)
Mo1 Mo2 3.0818(3)
C1 O1 1.166(3)
C11 C15 1.416(4)
C11 C12 1.416(3)
C11 H11 0.9500
C12 C13 1.418(4)
C12 H12 0.9500
C13 C14 1.414(4)
C13 H13 0.9500
C14 C15 1.392(4)
C14 H14 0.9500
C15 H15 0.9500
Mo2 C2 1.936(2)
Mo2 C7 1.957(2)
Mo2 C23 2.310(2)
Mo2 C24 2.317(2)
Mo2 C22 2.363(2)
Mo2 P3 2.3766(6)
Mo2 C25 2.382(3)
Mo2 C21 2.403(3)
C2 O2 1.166(3)
C21 C22 1.398(4)
C21 C25 1.403(4)
C21 H21 0.9500
C22 C23 1.419(3)
C22 H22 0.9500
C23 C24 1.414(3)
C23 H23 0.9500
C24 C25 1.399(4)
C24 H24 0.9500
C25 H25 0.9500
P3 C31 1.864(2)
C31 C36 1.419(3)
C31 C32 1.443(3)
C32 C33 1.387(3)
C32 C41 1.546(3)
C33 C34 1.389(3)
C33 H33 0.9500
C34 C35 1.376(3)
C34 C51 1.538(3)
C35 C36 1.405(3)
C35 H35 0.9500
C36 C61 1.547(3)
C41 C44 1.540(3)
C41 C43 1.540(3)
C41 C42 1.545(3)
C42 H42A 0.9800
C42 H42B 0.9800
C42 H42C 0.9800
C43 H43A 0.9800
C43 H43B 0.9800
C43 H43C 0.9800
C44 H44A 0.9800
C44 H44B 0.9800
C44 H44C 0.9800
C51 C52 1.528(3)
C51 C53 1.532(4)
C51 C54 1.534(3)
C52 H52A 0.9800
C52 H52B 0.9800
C52 H52C 0.9800
C53 H53A 0.9800
C53 H53B 0.9800
C53 H53C 0.9800
C54 H54A 0.9800
C54 H54B 0.9800
C54 H54C 0.9800
C61 C63 1.529(3)
C61 C62 1.536(3)
C61 C64 1.543(3)
C62 H62A 0.9800
C62 H62B 0.9800
C62 H62C 0.9800
C63 H63A 0.9800
C63 H63B 0.9800
C63 H63C 0.9800
C64 H64A 0.9800
C64 H64B 0.9800
C64 H64C 0.9800
C7 N7 1.245(3)
N7 C71 1.483(3)
C71 C72 1.513(3)
C71 C73 1.518(3)
C71 C74 1.520(3)
C72 H72A 0.9800
C72 H72B 0.9800
C72 H72C 0.9800
C73 H73A 0.9800
C73 H73B 0.9800
C73 H73C 0.9800
C74 H74A 0.9800
C74 H74B 0.9800
C74 H74C 0.9800
